data_2214907
loop_
_publ_author_name
'Zhang, Yan'
'Liu, Tian-Fu'
'Xu, Wen-Guo'

_publ_section_title
<i>trans</i>-Bis[2-(4-ethyl-4,5-dihydro-1,3-oxazol-2-yl)phenolato-\k^2^<i>N</i>,<i>O</i>^1^]nickel(II)
_journal_coeditor_code XU2276
_journal_issue 8
_journal_name_full 'Acta Crystallographica Section E'
_journal_page_first m2231
_journal_page_last m2231
_journal_paper_doi 10.1107/S1600536807035829
_journal_volume 63
_journal_year 2007
_chemical_formula_iupac '[Ni (C11 H12 N O2)2]'
_chemical_formula_moiety 'C22 H24 N2 Ni O4'
_chemical_formula_sum 'C22 H24 N2 Ni O4'
_chemical_formula_weight 439.14
_chemical_name_systematic
;
<i>trans</i>-Bis[2-(4-ethyl-4,5-dihydro-1,3-oxazol-2-yl)phenolato-\
\k^2^<i>N</i>,<i>O</i>^1^]nickel(II)
;
_space_group_IT_number 14
_symmetry_cell_setting monoclinic
_symmetry_space_group_name_Hall '-P 2ybc'
_symmetry_space_group_name_H-M 'P 1 21/c 1'
_atom_sites_solution_hydrogens geom
_atom_sites_solution_primary direct
_atom_sites_solution_secondary difmap
_audit_creation_method SHELXL97
_cell_angle_alpha 90.00
_cell_angle_beta 94.9780(10)
_cell_angle_gamma 90.00
_cell_formula_units_Z 2
_cell_length_a 6.8507(8)
_cell_length_b 14.2231(16)
_cell_length_c 10.4333(11)
_cell_measurement_reflns_used 4600
_cell_measurement_temperature 273(2)
_cell_measurement_theta_max 27.9
_cell_measurement_theta_min 2.4
_cell_volume 1012.8(2)
_computing_cell_refinement 'SAINT (Bruker, 2003)'
_computing_data_collection 'SMART (Bruker, 2003)'
_computing_data_reduction SAINT
_computing_molecular_graphics 'SHELXTL (Bruker, 1999)'
_computing_publication_material SHELXTL
_computing_structure_refinement 'SHELXL97 (Sheldrick, 1997)'
_computing_structure_solution 'SHELXS97 (Sheldrick, 1997)'
_diffrn_ambient_temperature 273(2)
_diffrn_detector_area_resol_mean 0
_diffrn_measured_fraction_theta_full 0.99
_diffrn_measured_fraction_theta_max 0.99
_diffrn_measurement_device_type 'Bruker SMART CCD area-detector'
_diffrn_measurement_method '\f and \w'
_diffrn_radiation_monochromator graphite
_diffrn_radiation_source 'fine-focus sealed tube'
_diffrn_radiation_type MoK\a
_diffrn_radiation_wavelength 0.71073
_diffrn_reflns_av_R_equivalents 0.015
_diffrn_reflns_av_sigmaI/netI 0.014
_diffrn_reflns_limit_h_max 9
_diffrn_reflns_limit_h_min -8
_diffrn_reflns_limit_k_max 18
_diffrn_reflns_limit_k_min -18
_diffrn_reflns_limit_l_max 13
_diffrn_reflns_limit_l_min -13
_diffrn_reflns_number 9124
_diffrn_reflns_theta_full 28.2
_diffrn_reflns_theta_max 28.2
_diffrn_reflns_theta_min 2.4
_exptl_absorpt_coefficient_mu 0.989
_exptl_absorpt_correction_T_max 0.785
_exptl_absorpt_correction_T_min 0.660
_exptl_absorpt_correction_type multi-scan
_exptl_absorpt_process_details '(SADABS; Sheldrick, 1996)'
_exptl_crystal_colour green
_exptl_crystal_density_diffrn 1.440
_exptl_crystal_density_method 'not measured'
_exptl_crystal_description block
_exptl_crystal_F_000 460
_exptl_crystal_size_max 0.46
_exptl_crystal_size_mid 0.37
_exptl_crystal_size_min 0.26
_refine_diff_density_max 0.28
_refine_diff_density_min -0.14
_refine_ls_extinction_method none
_refine_ls_goodness_of_fit_ref 1.040
_refine_ls_hydrogen_treatment constr
_refine_ls_matrix_type full
_refine_ls_number_parameters 134
_refine_ls_number_reflns 2464
_refine_ls_number_restraints 0
_refine_ls_restrained_S_all 1.040
_refine_ls_R_factor_all 0.032
_refine_ls_R_factor_gt 0.027
_refine_ls_shift/su_max 0.000
_refine_ls_shift/su_mean 0.000
_refine_ls_structure_factor_coef Fsqd
_refine_ls_weighting_details 'calc w = 1/[\s^2^(Fo^2^)+(0.0564P)^2^+0.2109P] where P=(Fo^2^+2Fc^2^)/3'
_refine_ls_weighting_scheme calc
_refine_ls_wR_factor_gt 0.074
_refine_ls_wR_factor_ref 0.078
_reflns_number_gt 2117
_reflns_number_total 2464
_reflns_threshold_expression I>2\s(I)
_cod_data_source_file xu2276.cif
_cod_data_source_block I
_cod_original_sg_symbol_H-M 'P 21/c'
_cod_database_code 2214907
_cod_database_fobs_code 2214907

loop_
_symmetry_equiv_pos_as_xyz
'x, y, z'
'-x, y+1/2, -z+1/2'
'-x, -y, -z'
'x, -y-1/2, z-1/2'

loop_
_atom_site_type_symbol
_atom_site_label
_atom_site_fract_x
_atom_site_fract_y
_atom_site_fract_z
_atom_site_U_iso_or_equiv
_atom_site_adp_type
_atom_site_calc_flag
_atom_site_refinement_flags
_atom_site_occupancy
Ni Ni1 0.5000 0.5000 1.0000 0.04033(10) Uani d S 1
N N1 0.69407(17) 0.42879(8) 0.92667(11) 0.0416(3) Uani d . 1
O O1 0.58717(16) 0.46227(9) 1.16463(10) 0.0539(3) Uani d . 1
C C7 0.8531(2) 0.39736(10) 0.98742(14) 0.0421(3) Uani d . 1
O O2 0.98132(16) 0.35575(8) 0.91413(11) 0.0537(3) Uani d . 1
C C1 0.7605(2) 0.42966(10) 1.20546(14) 0.0448(3) Uani d . 1
C C6 0.9035(2) 0.39973(10) 1.12425(14) 0.0427(3) Uani d . 1
C C9 0.6929(2) 0.40152(10) 0.78937(13) 0.0435(3) Uani d . 1
H H9 0.6695 0.4571 0.7346 0.052 Uiso calc R 1
C C2 0.8101(3) 0.42306(12) 1.33957(15) 0.0570(4) Uani d . 1
H H2 0.7180 0.4399 1.3958 0.068 Uiso calc R 1
C C10 0.5365(3) 0.32755(12) 0.75391(16) 0.0576(4) Uani d . 1
H H10A 0.4122 0.3486 0.7816 0.069 Uiso calc R 1
H H10B 0.5718 0.2694 0.7987 0.069 Uiso calc R 1
C C3 0.9921(3) 0.39224(13) 1.38856(17) 0.0628(4) Uani d . 1
H H3 1.0207 0.3887 1.4772 0.075 Uiso calc R 1
C C5 1.0889(2) 0.36959(11) 1.17710(17) 0.0523(4) Uani d . 1
H H5 1.1825 0.3516 1.1225 0.063 Uiso calc R 1
C C8 0.9026(2) 0.36654(13) 0.78168(16) 0.0543(4) Uani d . 1
H H8A 0.9034 0.3070 0.7365 0.065 Uiso calc R 1
H H8B 0.9786 0.4118 0.7374 0.065 Uiso calc R 1
C C4 1.1339(3) 0.36634(13) 1.30740(18) 0.0619(4) Uani d . 1
H H4 1.2575 0.3471 1.3413 0.074 Uiso calc R 1
C C11 0.5138(3) 0.30932(16) 0.60927(18) 0.0801(6) Uani d . 1
H H11A 0.6392 0.2939 0.5803 0.120 Uiso calc R 1
H H11B 0.4633 0.3647 0.5654 0.120 Uiso calc R 1
H H11C 0.4249 0.2579 0.5911 0.120 Uiso calc R 1

loop_
_atom_site_aniso_label
_atom_site_aniso_U_11
_atom_site_aniso_U_22
_atom_site_aniso_U_33
_atom_site_aniso_U_12
_atom_site_aniso_U_13
_atom_site_aniso_U_23
Ni1 0.04070(15) 0.04505(16) 0.03585(14) 0.00470(10) 0.00680(10) 0.00219(9)
N1 0.0441(6) 0.0435(6) 0.0378(6) 0.0015(5) 0.0066(5) -0.0002(5)
O1 0.0511(6) 0.0718(7) 0.0397(5) 0.0146(5) 0.0088(4) 0.0078(5)
C7 0.0431(7) 0.0362(7) 0.0479(7) -0.0004(5) 0.0081(6) -0.0024(5)
O2 0.0501(6) 0.0588(7) 0.0529(6) 0.0121(5) 0.0089(5) -0.0072(5)
C1 0.0492(8) 0.0422(7) 0.0426(7) 0.0006(6) 0.0023(6) 0.0046(6)
C6 0.0452(7) 0.0365(7) 0.0460(7) -0.0003(5) 0.0018(6) 0.0016(5)
C9 0.0505(8) 0.0427(7) 0.0381(7) -0.0017(6) 0.0086(6) -0.0020(5)
C2 0.0667(10) 0.0601(10) 0.0442(8) 0.0050(8) 0.0040(7) 0.0061(7)
C10 0.0638(10) 0.0573(9) 0.0518(9) -0.0153(8) 0.0061(7) -0.0030(7)
C3 0.0763(12) 0.0607(10) 0.0485(9) 0.0015(8) -0.0120(8) 0.0070(7)
C5 0.0472(8) 0.0469(8) 0.0618(10) 0.0034(6) -0.0007(7) -0.0008(7)
C8 0.0557(9) 0.0571(9) 0.0512(9) 0.0039(7) 0.0118(7) -0.0107(7)
C4 0.0585(10) 0.0580(10) 0.0657(11) 0.0051(8) -0.0145(8) 0.0044(8)
C11 0.0972(16) 0.0866(14) 0.0549(11) -0.0296(12) -0.0031(10) -0.0124(10)

loop_
_atom_type_symbol
_atom_type_description
_atom_type_scat_dispersion_real
_atom_type_scat_dispersion_imag
_atom_type_scat_source
C C 0.0033 0.0016 'International Tables Vol C Tables 4.2.6.8 and 6.1.1.4'
H H 0.0000 0.0000 'International Tables Vol C Tables 4.2.6.8 and 6.1.1.4'
N N 0.0061 0.0033 'International Tables Vol C Tables 4.2.6.8 and 6.1.1.4'
O O 0.0106 0.0060 'International Tables Vol C Tables 4.2.6.8 and 6.1.1.4'
Ni Ni 0.3393 1.1124 'International Tables Vol C Tables 4.2.6.8 and 6.1.1.4'

loop_
_geom_angle_atom_site_label_1
_geom_angle_atom_site_label_2
_geom_angle_atom_site_label_3
_geom_angle_site_symmetry_1
_geom_angle_site_symmetry_3
_geom_angle
O1 Ni1 O1 3_667 . 180.0
O1 Ni1 N1 3_667 . 87.78(5)
O1 Ni1 N1 . . 92.22(5)
O1 Ni1 N1 3_667 3_667 92.22(5)
O1 Ni1 N1 . 3_667 87.78(5)
N1 Ni1 N1 . 3_667 180.0000(10)
C7 N1 C9 . . 108.48(12)
C7 N1 Ni1 . . 125.53(10)
C9 N1 Ni1 . . 125.97(9)
C1 O1 Ni1 . . 127.96(9)
N1 C7 O2 . . 115.87(13)
N1 C7 C6 . . 126.71(13)
O2 C7 C6 . . 117.39(13)
C7 O2 C8 . . 106.70(11)
O1 C1 C2 . . 118.56(14)
O1 C1 C6 . . 124.49(13)
C2 C1 C6 . . 116.96(14)
C5 C6 C1 . . 120.34(14)
C5 C6 C7 . . 120.79(14)
C1 C6 C7 . . 118.82(13)
N1 C9 C10 . . 111.07(12)
N1 C9 C8 . . 102.09(12)
C10 C9 C8 . . 113.99(14)
N1 C9 H9 . . 109.8
C10 C9 H9 . . 109.8
C8 C9 H9 . . 109.8
C3 C2 C1 . . 121.36(16)
C3 C2 H2 . . 119.3
C1 C2 H2 . . 119.3
C9 C10 C11 . . 111.49(14)
C9 C10 H10A . . 109.3
C11 C10 H10A . . 109.3
C9 C10 H10B . . 109.3
C11 C10 H10B . . 109.3
H10A C10 H10B . . 108.0
C2 C3 C4 . . 121.02(16)
C2 C3 H3 . . 119.5
C4 C3 H3 . . 119.5
C4 C5 C6 . . 121.17(16)
C4 C5 H5 . . 119.4
C6 C5 H5 . . 119.4
O2 C8 C9 . . 104.97(11)
O2 C8 H8A . . 110.8
C9 C8 H8A . . 110.8
O2 C8 H8B . . 110.8
C9 C8 H8B . . 110.8
H8A C8 H8B . . 108.8
C5 C4 C3 . . 119.07(16)
C5 C4 H4 . . 120.5
C3 C4 H4 . . 120.5
C10 C11 H11A . . 109.5
C10 C11 H11B . . 109.5
H11A C11 H11B . . 109.5
C10 C11 H11C . . 109.5
H11A C11 H11C . . 109.5
H11B C11 H11C . . 109.5

loop_
_geom_bond_atom_site_label_1
_geom_bond_atom_site_label_2
_geom_bond_site_symmetry_2
_geom_bond_distance
Ni1 O1 3_667 1.8484(10)
Ni1 O1 . 1.8484(10)
Ni1 N1 . 1.8856(11)
Ni1 N1 3_667 1.8856(11)
N1 C7 . 1.2917(18)
N1 C9 . 1.4834(17)
O1 C1 . 1.3113(18)
C7 O2 . 1.3503(16)
C7 C6 . 1.440(2)
O2 C8 . 1.447(2)
C1 C2 . 1.414(2)
C1 C6 . 1.415(2)
C6 C5 . 1.407(2)
C9 C10 . 1.524(2)
C9 C8 . 1.529(2)
C9 H9 . 0.9800
C2 C3 . 1.377(2)
C2 H2 . 0.9300
C10 C11 . 1.526(2)
C10 H10A . 0.9700
C10 H10B . 0.9700
C3 C4 . 1.393(3)
C3 H3 . 0.9300
C5 C4 . 1.369(2)
C5 H5 . 0.9300
C8 H8A . 0.9700
C8 H8B . 0.9700
C4 H4 . 0.9300
C11 H11A . 0.9600
C11 H11B . 0.9600
C11 H11C . 0.9600

loop_
_geom_hbond_atom_site_label_D
_geom_hbond_atom_site_label_H
_geom_hbond_atom_site_label_A
_geom_hbond_site_symmetry_A
_geom_hbond_distance_DH
_geom_hbond_distance_HA
_geom_hbond_distance_DA
_geom_hbond_angle_DHA
_geom_hbond_publ_flag
C8 H8B Cg 3_767 0.97 2.77 3.552(2) 138 yes
C8 H8A Cg 4_565 0.97 2.92 3.769(2) 147 yes

loop_
_geom_torsion_atom_site_label_1
_geom_torsion_atom_site_label_2
_geom_torsion_atom_site_label_3
_geom_torsion_atom_site_label_4
_geom_torsion_site_symmetry_1
_geom_torsion
O1 Ni1 N1 C7 3_667 161.17(13)
O1 Ni1 N1 C7 . -18.83(13)
O1 Ni1 N1 C9 3_667 -17.12(11)
O1 Ni1 N1 C9 . 162.88(11)
N1 Ni1 O1 C1 . 21.57(14)
N1 Ni1 O1 C1 3_667 -158.43(14)
C9 N1 C7 O2 . 4.75(17)
Ni1 N1 C7 O2 . -173.78(9)
C9 N1 C7 C6 . -173.18(13)
Ni1 N1 C7 C6 . 8.3(2)
N1 C7 O2 C8 . 4.60(17)
C6 C7 O2 C8 . -177.26(13)
Ni1 O1 C1 C2 . 167.16(12)
Ni1 O1 C1 C6 . -13.2(2)
O1 C1 C6 C5 . 177.19(15)
C2 C1 C6 C5 . -3.1(2)
O1 C1 C6 C7 . -5.1(2)
C2 C1 C6 C7 . 174.57(14)
N1 C7 C6 C5 . -174.93(14)
O2 C7 C6 C5 . 7.2(2)
N1 C7 C6 C1 . 7.4(2)
O2 C7 C6 C1 . -170.52(13)
C7 N1 C9 C10 . 110.60(15)
Ni1 N1 C9 C10 . -70.87(15)
C7 N1 C9 C8 . -11.28(15)
Ni1 N1 C9 C8 . 167.25(10)
O1 C1 C2 C3 . -177.90(16)
C6 C1 C2 C3 . 2.4(2)
N1 C9 C10 C11 . 171.80(15)
C8 C9 C10 C11 . -73.5(2)
C1 C2 C3 C4 . -0.1(3)
C1 C6 C5 C4 . 1.6(2)
C7 C6 C5 C4 . -176.08(15)
C7 O2 C8 C9 . -11.42(16)
N1 C9 C8 O2 . 13.45(15)
C10 C9 C8 O2 . -106.41(14)
C6 C5 C4 C3 . 0.9(3)
C2 C3 C4 C5 . -1.6(3)
